data_4308447
loop_
_publ_author_name
'Tapan K. Paine'
'Hui Zheng'
'Lawrence Que'

_publ_contact_author_name 'Lawrence Que Jr.'
_publ_section_title
;
Iron Coordination Chemistry of Phenylpyruvate: An Unexpected \k3-Bridging
Mode That Leads to Oxidative Cleavage of the C2-C3 Bond
;
_journal_name_full 'Inorganic Chemistry'
_journal_page_first 474
_journal_page_last 476
_journal_paper_doi 10.1021/ic048427k
_journal_volume 44
_journal_year 2005
_chemical_formula_sum 'C100 H96 B2 Cl2 Fe2 N8 O3'
_chemical_formula_weight 1662.07
_chemical_name_common 04151b
_chemical_name_systematic
;
?
;
_space_group_IT_number 2
_symmetry_cell_setting triclinic
_symmetry_space_group_name_Hall '-P 1'
_symmetry_space_group_name_H-M 'P -1'
_atom_sites_solution_hydrogens geom
_atom_sites_solution_primary direct
_atom_sites_solution_secondary difmap
_audit_creation_method SHELXL-97
_cell_angle_alpha 89.414(3)
_cell_angle_beta 78.086(3)
_cell_angle_gamma 87.962(3)
_cell_formula_units_Z 2
_cell_length_a 12.1918(18)
_cell_length_b 16.306(2)
_cell_length_c 22.117(3)
_cell_measurement_reflns_used 2733
_cell_measurement_temperature 173(2)
_cell_measurement_theta_max 24.60
_cell_measurement_theta_min 2.27
_cell_volume 4299.4(10)
_computing_cell_refinement 'Bruker SMART'
_computing_data_collection 'Bruker SMART'
_computing_data_reduction 'Bruker SAINT'
_computing_molecular_graphics 'Bruker SHELXTL'
_computing_publication_material 'Bruker SHELXTL'
_computing_structure_refinement 'Bruker SHELXTL'
_computing_structure_solution 'Bruker SHELXTL'
_diffrn_ambient_temperature 173(2)
_diffrn_measured_fraction_theta_full 0.980
_diffrn_measured_fraction_theta_max 0.980
_diffrn_measurement_device_type 'CCD area detector'
_diffrn_measurement_method 'phi and omega scans'
_diffrn_radiation_monochromator graphite
_diffrn_radiation_source 'sealed tube'
_diffrn_radiation_type MoK\a
_diffrn_radiation_wavelength 0.71073
_diffrn_reflns_av_R_equivalents 0.0714
_diffrn_reflns_av_sigmaI/netI 0.1060
_diffrn_reflns_limit_h_max 14
_diffrn_reflns_limit_h_min -14
_diffrn_reflns_limit_k_max 19
_diffrn_reflns_limit_k_min -19
_diffrn_reflns_limit_l_max 26
_diffrn_reflns_limit_l_min 0
_diffrn_reflns_number 30569
_diffrn_reflns_theta_full 25.10
_diffrn_reflns_theta_max 25.10
_diffrn_reflns_theta_min 0.94
_exptl_absorpt_coefficient_mu 0.456
_exptl_absorpt_correction_T_max 0.9644
_exptl_absorpt_correction_T_min 0.8314
_exptl_absorpt_correction_type multi-scan
_exptl_absorpt_process_details 'SADABS (Sheldrick, 2003)'
_exptl_crystal_colour Yellow
_exptl_crystal_density_diffrn 1.284
_exptl_crystal_density_method 'not measured'
_exptl_crystal_description Plate
_exptl_crystal_F_000 1744
_exptl_crystal_size_max 0.42
_exptl_crystal_size_mid 0.20
_exptl_crystal_size_min 0.08
_refine_diff_density_max 1.217
_refine_diff_density_min -0.895
_refine_diff_density_rms 0.098
_refine_ls_extinction_method none
_refine_ls_goodness_of_fit_ref 1.022
_refine_ls_hydrogen_treatment mixed
_refine_ls_matrix_type full
_refine_ls_number_parameters 1088
_refine_ls_number_reflns 15055
_refine_ls_number_restraints 37
_refine_ls_restrained_S_all 1.022
_refine_ls_R_factor_all 0.1313
_refine_ls_R_factor_gt 0.0720
_refine_ls_shift/su_max 0.003
_refine_ls_shift/su_mean 0.000
_refine_ls_structure_factor_coef Fsqd
_refine_ls_weighting_details 'calc w=1/[\s^2^(Fo^2^)+(0.1238P)^2^+0.0100P] where P=(Fo^2^+2Fc^2^)/3'
_refine_ls_weighting_scheme calc
_refine_ls_wR_factor_gt 0.1769
_refine_ls_wR_factor_ref 0.2179
_reflns_number_gt 8991
_reflns_number_total 15055
_reflns_threshold_expression >2sigma(I)
_cod_data_source_file ic048427ksi20041110_032456_1.cif
_cod_data_source_block 04151b
_cod_depositor_comments
;
The following automatic conversions were performed:
'_symmetry_cell_setting' value 'Triclinic' changed to 'triclinic'
according to '/home/saulius/struct/CIF-dictionaries/cif_core.dic'
dictionary named 'cif_core.dic' version 2.4.1 from
2010-06-29.

'_exptl_absorpt_correction_type' value 'Multi-scan' changed
to 'multi-scan' according to
'/home/saulius/struct/CIF-dictionaries/cif_core.dic' dictionary named
'cif_core.dic' version 2.4.1 from 2010-06-29.

Automatic conversion script
Id: cif_fix_enum 1527 2010-12-29 10:47:43Z saulius 
;
_cod_original_cell_volume 4299.5(11)
_cod_database_code 4308447

loop_
_symmetry_equiv_pos_as_xyz
'x, y, z'
'-x, -y, -z'

loop_
_atom_site_label
_atom_site_type_symbol
_atom_site_fract_x
_atom_site_fract_y
_atom_site_fract_z
_atom_site_U_iso_or_equiv
_atom_site_adp_type
_atom_site_occupancy
_atom_site_symmetry_multiplicity
_atom_site_calc_flag
_atom_site_refinement_flags
_atom_site_disorder_assembly
_atom_site_disorder_group
Fe1 Fe 0.28151(5) 0.34301(4) 0.33137(3) 0.02555(19) Uani 1 1 d . . .
N1 N 0.1075(3) 0.3024(2) 0.35402(17) 0.0240(9) Uani 1 1 d . . .
C1 C 0.1127(4) 0.2150(3) 0.3383(2) 0.0277(11) Uani 1 1 d . . .
H1A H 0.1336 0.2084 0.2929 0.033 Uiso 1 1 calc R . .
H1B H 0.0381 0.1915 0.3529 0.033 Uiso 1 1 calc R . .
C2 C 0.1981(4) 0.1697(3) 0.3681(2) 0.0285(11) Uani 1 1 d . . .
C3 C 0.1735(4) 0.0987(3) 0.4006(2) 0.0353(12) Uani 1 1 d . . .
H3A H 0.1017 0.0756 0.4050 0.042 Uiso 1 1 calc R . .
C4 C 0.2562(5) 0.0611(3) 0.4271(3) 0.0427(14) Uani 1 1 d . . .
H4A H 0.2423 0.0118 0.4502 0.051 Uiso 1 1 calc R . .
C5 C 0.3583(4) 0.0967(3) 0.4191(3) 0.0445(14) Uani 1 1 d . . .
H5A H 0.4160 0.0718 0.4368 0.053 Uiso 1 1 calc R . .
C6 C 0.3783(4) 0.1688(3) 0.3854(2) 0.0352(12) Uani 1 1 d . . .
N2 N 0.2975(3) 0.2059(2) 0.36037(18) 0.0291(9) Uani 1 1 d . . .
C7 C 0.0636(4) 0.3169(3) 0.4206(2) 0.0291(11) Uani 1 1 d . . .
H7A H 0.0102 0.2737 0.4367 0.035 Uiso 1 1 calc R . .
H7B H 0.0214 0.3703 0.4255 0.035 Uiso 1 1 calc R . .
C8 C 0.1528(4) 0.3177(3) 0.4591(2) 0.0279(11) Uani 1 1 d . . .
C9 C 0.1331(4) 0.2859(3) 0.5180(2) 0.0376(13) Uani 1 1 d . . .
H9A H 0.0643 0.2608 0.5349 0.045 Uiso 1 1 calc R . .
C10 C 0.2163(5) 0.2913(3) 0.5522(3) 0.0474(15) Uani 1 1 d . . .
H10A H 0.2071 0.2675 0.5923 0.057 Uiso 1 1 calc R . .
C11 C 0.3115(5) 0.3314(4) 0.5270(3) 0.0472(14) Uani 1 1 d . . .
H11A H 0.3675 0.3378 0.5506 0.057 Uiso 1 1 calc R . .
C12 C 0.3275(4) 0.3630(3) 0.4673(2) 0.0335(12) Uani 1 1 d . . .
N3 N 0.2489(3) 0.3542(2) 0.43274(18) 0.0294(9) Uani 1 1 d . . .
C13 C 0.0432(4) 0.3507(3) 0.3163(2) 0.0290(11) Uani 1 1 d . . .
H13A H -0.0380 0.3447 0.3329 0.035 Uiso 1 1 calc R . .
H13B H 0.0606 0.3297 0.2734 0.035 Uiso 1 1 calc R . .
C14 C 0.0706(4) 0.4408(3) 0.3160(2) 0.0279(11) Uani 1 1 d . . .
C15 C -0.0082(4) 0.5019(3) 0.3108(2) 0.0379(13) Uani 1 1 d . . .
H15A H -0.0838 0.4893 0.3112 0.045 Uiso 1 1 calc R . .
C16 C 0.0262(5) 0.5819(3) 0.3049(3) 0.0420(14) Uani 1 1 d . . .
H16A H -0.0250 0.6250 0.2990 0.050 Uiso 1 1 calc R . .
C17 C 0.1338(5) 0.5989(3) 0.3075(2) 0.0403(13) Uani 1 1 d . . .
H17A H 0.1578 0.6539 0.3035 0.048 Uiso 1 1 calc R . .
C18 C 0.2088(4) 0.5349(3) 0.3159(2) 0.0306(11) Uani 1 1 d . . .
N4 N 0.1771(3) 0.4565(2) 0.31950(17) 0.0262(9) Uani 1 1 d . . .
C19 C 0.4889(4) 0.2086(3) 0.3776(3) 0.0520(16) Uani 1 1 d . . .
H19A H 0.4903 0.2557 0.3497 0.078 Uiso 1 1 calc R . .
H19B H 0.5490 0.1689 0.3602 0.078 Uiso 1 1 calc R . .
H19C H 0.4998 0.2271 0.4179 0.078 Uiso 1 1 calc R . .
C20 C 0.4293(4) 0.4095(3) 0.4403(3) 0.0456(14) Uani 1 1 d . . .
H20A H 0.4480 0.4015 0.3955 0.068 Uiso 1 1 calc R . .
H20B H 0.4922 0.3896 0.4584 0.068 Uiso 1 1 calc R . .
H20C H 0.4144 0.4681 0.4494 0.068 Uiso 1 1 calc R . .
C21 C 0.3245(4) 0.5524(3) 0.3227(3) 0.0411(13) Uani 1 1 d . . .
H21A H 0.3371 0.5297 0.3620 0.062 Uiso 1 1 calc R . .
H21B H 0.3338 0.6119 0.3221 0.062 Uiso 1 1 calc R . .
H21C H 0.3788 0.5271 0.2885 0.062 Uiso 1 1 calc R . .
Fe2 Fe 0.28008(5) 0.23823(4) 0.11739(3) 0.0271(2) Uani 1 1 d . . .
N5 N 0.1168(3) 0.1961(2) 0.10612(18) 0.0285(9) Uani 1 1 d . . .
C22 C 0.0351(4) 0.2460(3) 0.1495(2) 0.0344(12) Uani 1 1 d . . .
H22A H 0.0332 0.2263 0.1922 0.041 Uiso 1 1 calc R . .
H22B H -0.0405 0.2403 0.1406 0.041 Uiso 1 1 calc R . .
C23 C 0.0653(4) 0.3351(3) 0.1446(2) 0.0303(11) Uani 1 1 d . . .
C24 C -0.0128(4) 0.3979(3) 0.1667(2) 0.0368(12) Uani 1 1 d . . .
H24A H -0.0874 0.3861 0.1866 0.044 Uiso 1 1 calc R . .
C25 C 0.0212(5) 0.4776(3) 0.1588(3) 0.0424(14) Uani 1 1 d . . .
H25A H -0.0294 0.5214 0.1751 0.051 Uiso 1 1 calc R . .
C26 C 0.1269(5) 0.4943(3) 0.1278(3) 0.0444(14) Uani 1 1 d . . .
H26A H 0.1496 0.5493 0.1211 0.053 Uiso 1 1 calc R . .
C27 C 0.2013(4) 0.4285(3) 0.1061(2) 0.0379(13) Uani 1 1 d . . .
N6 N 0.1709(3) 0.3507(2) 0.11675(19) 0.0336(10) Uani 1 1 d . . .
C28 C 0.1070(4) 0.2112(3) 0.0415(2) 0.0349(12) Uani 1 1 d . . .
H28A H 0.0718 0.2663 0.0383 0.042 Uiso 1 1 calc R . .
H28B H 0.0577 0.1702 0.0293 0.042 Uiso 1 1 calc R . .
C29 C 0.2204(4) 0.2063(3) -0.0024(2) 0.0292(11) Uani 1 1 d . . .
C30 C 0.2266(4) 0.1970(3) -0.0652(2) 0.0368(12) Uani 1 1 d . . .
H30A H 0.1608 0.1902 -0.0811 0.044 Uiso 1 1 calc R . .
C31 C 0.3310(5) 0.1980(3) -0.1041(3) 0.0431(14) Uani 1 1 d . . .
H31A H 0.3378 0.1930 -0.1474 0.052 Uiso 1 1 calc R . .
C32 C 0.4256(4) 0.2063(3) -0.0796(2) 0.0369(12) Uani 1 1 d . . .
H32A H 0.4978 0.2066 -0.1059 0.044 Uiso 1 1 calc R . .
N7 N 0.3107(3) 0.2151(2) 0.02199(18) 0.0287(9) Uani 1 1 d . . .
C33 C 0.4139(4) 0.2141(3) -0.0166(2) 0.0302(11) Uani 1 1 d . . .
C34 C 0.1089(4) 0.1080(3) 0.1224(2) 0.0321(12) Uani 1 1 d . . .
H34A H 0.1407 0.0747 0.0854 0.039 Uiso 1 1 calc R . .
H34B H 0.0291 0.0946 0.1362 0.039 Uiso 1 1 calc R . .
C35 C 0.1712(4) 0.0863(3) 0.1732(2) 0.0300(11) Uani 1 1 d . . .
C36 C 0.1327(5) 0.0294(3) 0.2173(2) 0.0394(13) Uani 1 1 d . . .
H36A H 0.0608 0.0073 0.2202 0.047 Uiso 1 1 calc R . .
C37 C 0.2006(5) 0.0043(3) 0.2581(3) 0.0467(15) Uani 1 1 d . . .
H37A H 0.1750 -0.0339 0.2902 0.056 Uiso 1 1 calc R . .
C38 C 0.3058(5) 0.0362(3) 0.2507(3) 0.0434(14) Uani 1 1 d . . .
H38A H 0.3553 0.0175 0.2763 0.052 Uiso 1 1 calc R . .
C39 C 0.3392(4) 0.0948(3) 0.2065(3) 0.0375(12) Uani 1 1 d . . .
N8 N 0.2707(3) 0.1220(2) 0.16810(19) 0.0316(10) Uani 1 1 d . . .
C40 C 0.3150(5) 0.4448(3) 0.0678(3) 0.0567(17) Uani 1 1 d . . .
H40A H 0.3398 0.3988 0.0396 0.085 Uiso 1 1 calc R . .
H40B H 0.3684 0.4508 0.0950 0.085 Uiso 1 1 calc R . .
H40C H 0.3111 0.4954 0.0440 0.085 Uiso 1 1 calc R . .
C41 C 0.5129(4) 0.2212(3) 0.0127(3) 0.0416(13) Uani 1 1 d . . .
H41A H 0.5035 0.2708 0.0382 0.062 Uiso 1 1 calc R . .
H41B H 0.5811 0.2247 -0.0195 0.062 Uiso 1 1 calc R . .
H41C H 0.5191 0.1729 0.0387 0.062 Uiso 1 1 calc R . .
C42 C 0.4532(5) 0.1284(4) 0.1979(3) 0.0530(16) Uani 1 1 d . . .
H42A H 0.4717 0.1558 0.1576 0.079 Uiso 1 1 calc R . .
H42B H 0.5081 0.0835 0.1996 0.079 Uiso 1 1 calc R . .
H42C H 0.4549 0.1680 0.2307 0.079 Uiso 1 1 calc R . .
O1 O 0.2839(2) 0.30223(18) 0.23569(15) 0.0304(8) Uani 1 1 d . . .
O2 O 0.3968(3) 0.3042(2) 0.14291(15) 0.0334(8) Uani 1 1 d . . .
C43 C 0.3725(4) 0.3242(3) 0.2001(2) 0.0261(11) Uani 1 1 d . . .
O3 O 0.4328(2) 0.37294(19) 0.28821(15) 0.0288(7) Uani 1 1 d . . .
C44 C 0.4533(4) 0.3733(3) 0.2272(2) 0.0294(11) Uani 1 1 d . . .
C45 C 0.5306(4) 0.4157(3) 0.1884(2) 0.0332(12) Uani 1 1 d . . .
H45A H 0.5348 0.4068 0.1456 0.040 Uiso 1 1 calc R . .
C46 C 0.6096(4) 0.4741(3) 0.2037(2) 0.0335(12) Uani 1 1 d . . .
C47 C 0.6312(4) 0.4823(3) 0.2630(3) 0.0345(12) Uani 1 1 d . . .
H47A H 0.5965 0.4472 0.2953 0.041 Uiso 1 1 calc R . .
C48 C 0.7024(4) 0.5412(3) 0.2748(3) 0.0444(15) Uani 1 1 d . . .
H48A H 0.7183 0.5447 0.3150 0.053 Uiso 1 1 calc R . .
C49 C 0.7507(4) 0.5947(3) 0.2297(3) 0.0533(17) Uani 1 1 d . . .
H49A H 0.7963 0.6369 0.2391 0.064 Uiso 1 1 calc R . .
C50 C 0.7324(5) 0.5865(4) 0.1701(3) 0.0555(17) Uani 1 1 d . . .
H50A H 0.7678 0.6217 0.1380 0.067 Uiso 1 1 calc R . .
C51 C 0.6622(4) 0.5267(3) 0.1578(3) 0.0440(14) Uani 1 1 d . . .
H51A H 0.6498 0.5215 0.1170 0.053 Uiso 1 1 calc R . .
B1 B 0.8494(5) 0.2031(3) -0.1002(3) 0.0286(12) Uani 1 1 d . . .
C52 C 0.8845(4) 0.2717(3) -0.0547(2) 0.0291(11) Uani 1 1 d . . .
C53 C 0.9798(4) 0.3184(3) -0.0707(2) 0.0336(12) Uani 1 1 d . . .
H53A H 1.0302 0.3066 -0.1087 0.040 Uiso 1 1 calc R . .
C54 C 1.0056(5) 0.3808(3) -0.0347(3) 0.0423(14) Uani 1 1 d . . .
H54A H 1.0718 0.4105 -0.0482 0.051 Uiso 1 1 calc R . .
C55 C 0.9356(6) 0.3995(3) 0.0203(3) 0.0495(16) Uani 1 1 d . . .
H55A H 0.9520 0.4426 0.0453 0.059 Uiso 1 1 calc R . .
C56 C 0.8410(5) 0.3548(3) 0.0390(3) 0.0492(15) Uani 1 1 d . . .
H56A H 0.7916 0.3671 0.0772 0.059 Uiso 1 1 calc R . .
C57 C 0.8170(5) 0.2918(3) 0.0023(3) 0.0432(14) Uani 1 1 d . . .
H57A H 0.7518 0.2612 0.0168 0.052 Uiso 1 1 calc R . .
C58 C 0.7864(4) 0.1259(3) -0.0602(2) 0.0287(11) Uani 1 1 d . . .
C59 C 0.8139(5) 0.0987(3) -0.0047(3) 0.0456(14) Uani 1 1 d . . .
H59A H 0.8719 0.1251 0.0097 0.055 Uiso 1 1 calc R . .
C60 C 0.7609(5) 0.0356(4) 0.0299(3) 0.0519(16) Uani 1 1 d . . .
H60A H 0.7840 0.0191 0.0668 0.062 Uiso 1 1 calc R . .
C61 C 0.6750(5) -0.0039(3) 0.0122(3) 0.0482(15) Uani 1 1 d . . .
H61A H 0.6361 -0.0457 0.0372 0.058 Uiso 1 1 calc R . .
C62 C 0.6474(4) 0.0190(3) -0.0429(3) 0.0411(14) Uani 1 1 d . . .
H62A H 0.5904 -0.0088 -0.0571 0.049 Uiso 1 1 calc R . .
C63 C 0.7015(4) 0.0818(3) -0.0778(2) 0.0320(11) Uani 1 1 d . . .
H63A H 0.6803 0.0959 -0.1157 0.038 Uiso 1 1 calc R . .
C64 C 0.7611(4) 0.2478(3) -0.1395(2) 0.0290(11) Uani 1 1 d . . .
C65 C 0.6982(4) 0.3189(3) -0.1209(2) 0.0337(12) Uani 1 1 d . . .
H65A H 0.7112 0.3471 -0.0858 0.040 Uiso 1 1 calc R . .
C66 C 0.6171(4) 0.3508(3) -0.1511(3) 0.0443(14) Uani 1 1 d . . .
H66A H 0.5763 0.3999 -0.1366 0.053 Uiso 1 1 calc R . .
C67 C 0.5951(4) 0.3118(3) -0.2021(3) 0.0401(13) Uani 1 1 d . . .
H67A H 0.5385 0.3329 -0.2224 0.048 Uiso 1 1 calc R . .
C68 C 0.6565(4) 0.2423(4) -0.2228(2) 0.0422(14) Uani 1 1 d . . .
H68A H 0.6429 0.2147 -0.2579 0.051 Uiso 1 1 calc R . .
C69 C 0.7387(4) 0.2118(3) -0.1927(2) 0.0335(12) Uani 1 1 d . . .
H69A H 0.7817 0.1643 -0.2090 0.040 Uiso 1 1 calc R . .
C70 C 0.9637(4) 0.1676(3) -0.1476(2) 0.0282(11) Uani 1 1 d . . .
C71 C 1.0131(4) 0.2110(3) -0.2002(2) 0.0353(12) Uani 1 1 d . . .
H71A H 0.9768 0.2603 -0.2103 0.042 Uiso 1 1 calc R . .
C72 C 1.1131(4) 0.1852(4) -0.2386(3) 0.0475(15) Uani 1 1 d . . .
H72A H 1.1436 0.2165 -0.2742 0.057 Uiso 1 1 calc R . .
C73 C 1.1684(5) 0.1139(4) -0.2250(3) 0.0487(15) Uani 1 1 d . . .
H73A H 1.2374 0.0963 -0.2507 0.058 Uiso 1 1 calc R . .
C74 C 1.1220(4) 0.0692(3) -0.1739(3) 0.0457(14) Uani 1 1 d . . .
H74A H 1.1581 0.0195 -0.1646 0.055 Uiso 1 1 calc R . .
C75 C 1.0217(4) 0.0965(3) -0.1353(2) 0.0352(12) Uani 1 1 d . . .
H75A H 0.9923 0.0653 -0.0995 0.042 Uiso 1 1 calc R . .
B2 B 0.7398(4) 0.2018(3) 0.5298(3) 0.0270(12) Uani 1 1 d . . .
C76 C 0.7690(4) 0.2950(3) 0.5033(2) 0.0299(11) Uani 1 1 d . . .
C77 C 0.7336(4) 0.3264(3) 0.4510(3) 0.0416(14) Uani 1 1 d . . .
H77A H 0.6943 0.2917 0.4293 0.050 Uiso 1 1 calc R . .
C78 C 0.7533(5) 0.4059(4) 0.4296(3) 0.0532(16) Uani 1 1 d . . .
H78A H 0.7283 0.4243 0.3937 0.064 Uiso 1 1 calc R . .
C79 C 0.8092(5) 0.4583(3) 0.4604(3) 0.0522(17) Uani 1 1 d . . .
H79A H 0.8236 0.5127 0.4459 0.063 Uiso 1 1 calc R . .
C80 C 0.8434(5) 0.4303(3) 0.5120(3) 0.0464(15) Uani 1 1 d . . .
H80A H 0.8811 0.4659 0.5340 0.056 Uiso 1 1 calc R . .
C81 C 0.8240(4) 0.3513(3) 0.5328(3) 0.0370(12) Uani 1 1 d . . .
H81A H 0.8491 0.3342 0.5690 0.044 Uiso 1 1 calc R . .
C82 C 0.6246(4) 0.2062(3) 0.5842(2) 0.0283(11) Uani 1 1 d . . .
C83 C 0.5582(4) 0.2783(3) 0.5984(2) 0.0362(12) Uani 1 1 d . . .
H83A H 0.5773 0.3259 0.5738 0.043 Uiso 1 1 calc R . .
C84 C 0.4653(4) 0.2828(4) 0.6472(3) 0.0437(14) Uani 1 1 d . . .
H84A H 0.4244 0.3334 0.6562 0.052 Uiso 1 1 calc R . .
C85 C 0.4322(4) 0.2143(4) 0.6824(3) 0.0494(16) Uani 1 1 d . . .
H85A H 0.3677 0.2167 0.7150 0.059 Uiso 1 1 calc R . .
C86 C 0.4953(4) 0.1420(4) 0.6692(3) 0.0463(14) Uani 1 1 d . . .
H86A H 0.4740 0.0940 0.6928 0.056 Uiso 1 1 calc R . .
C87 C 0.5891(4) 0.1394(3) 0.6218(2) 0.0371(12) Uani 1 1 d . . .
H87A H 0.6316 0.0892 0.6146 0.045 Uiso 1 1 calc R . .
C88 C 0.8420(4) 0.1665(3) 0.5634(2) 0.0261(11) Uani 1 1 d . . .
C89 C 0.9301(4) 0.1133(3) 0.5350(2) 0.0305(11) Uani 1 1 d . . .
H89A H 0.9311 0.0940 0.4944 0.037 Uiso 1 1 calc R . .
C90 C 1.0167(4) 0.0876(3) 0.5646(3) 0.0357(12) Uani 1 1 d . . .
H90A H 1.0743 0.0507 0.5442 0.043 Uiso 1 1 calc R . .
C91 C 1.0191(4) 0.1148(3) 0.6222(2) 0.0356(12) Uani 1 1 d . . .
H91A H 1.0785 0.0981 0.6419 0.043 Uiso 1 1 calc R . .
C92 C 0.9333(4) 0.1674(3) 0.6516(3) 0.0378(13) Uani 1 1 d . . .
H92A H 0.9338 0.1874 0.6917 0.045 Uiso 1 1 calc R . .
C93 C 0.8464(4) 0.1910(3) 0.6223(2) 0.0307(11) Uani 1 1 d . . .
H93A H 0.7873 0.2256 0.6439 0.037 Uiso 1 1 calc R . .
C94 C 0.7278(4) 0.1404(3) 0.4736(2) 0.0295(11) Uani 1 1 d . . .
C95 C 0.6462(4) 0.0813(3) 0.4769(2) 0.0312(11) Uani 1 1 d . . .
H95A H 0.5885 0.0792 0.5130 0.037 Uiso 1 1 calc R . .
C96 C 0.6458(4) 0.0257(3) 0.4301(3) 0.0400(13) Uani 1 1 d . . .
H96A H 0.5891 -0.0138 0.4353 0.048 Uiso 1 1 calc R . .
C97 C 0.7251(5) 0.0263(3) 0.3766(3) 0.0483(15) Uani 1 1 d . . .
H97A H 0.7245 -0.0121 0.3447 0.058 Uiso 1 1 calc R . .
C98 C 0.8069(5) 0.0851(4) 0.3701(3) 0.0494(15) Uani 1 1 d . . .
H98A H 0.8630 0.0875 0.3333 0.059 Uiso 1 1 calc R . .
C99 C 0.8062(4) 0.1397(3) 0.4173(3) 0.0435(14) Uani 1 1 d . . .
H99A H 0.8624 0.1796 0.4113 0.052 Uiso 1 1 calc R . .
Cl1 Cl 0.7438(7) 0.1667(7) 0.1817(6) 0.161(4) Uani 0.636(17) 1 d PDU A 1
C100 C 0.7029(10) 0.2574(7) 0.2207(5) 0.069(3) Uani 0.636(17) 1 d PDU A 1
H10B H 0.7144 0.3035 0.1908 0.083 Uiso 0.636(17) 1 calc PR A 1
H10C H 0.6218 0.2563 0.2392 0.083 Uiso 0.636(17) 1 calc PR A 1
Cl2 Cl 0.7756(6) 0.2746(5) 0.2781(3) 0.0715(18) Uani 0.636(17) 1 d PDU A 1
Cl1' Cl 0.7296(12) 0.1930(9) 0.1633(4) 0.115(5) Uani 0.364(17) 1 d PDU A 2
C101 C 0.6835(14) 0.2156(17) 0.2405(6) 0.082(6) Uani 0.364(17) 1 d PDU A 2
H10D H 0.6183 0.2546 0.2452 0.098 Uiso 0.364(17) 1 calc PR A 2
H10E H 0.6579 0.1647 0.2631 0.098 Uiso 0.364(17) 1 calc PR A 2
Cl2' Cl 0.7849(14) 0.2573(12) 0.2735(6) 0.131(6) Uani 0.364(17) 1 d PDU A 2

loop_
_atom_site_aniso_label
_atom_site_aniso_U_11
_atom_site_aniso_U_22
_atom_site_aniso_U_33
_atom_site_aniso_U_23
_atom_site_aniso_U_13
_atom_site_aniso_U_12
Fe1 0.0172(3) 0.0287(4) 0.0306(4) 0.0024(3) -0.0051(3) 0.0010(3)
N1 0.021(2) 0.0237(19) 0.028(2) 0.0036(16) -0.0061(17) 0.0039(16)
C1 0.019(2) 0.031(2) 0.032(3) 0.000(2) -0.002(2) -0.003(2)
C2 0.028(3) 0.024(2) 0.031(3) 0.000(2) -0.001(2) 0.000(2)
C3 0.031(3) 0.029(3) 0.043(3) -0.002(2) -0.001(2) 0.001(2)
C4 0.041(3) 0.034(3) 0.048(4) 0.011(2) 0.002(3) 0.006(2)
C5 0.027(3) 0.044(3) 0.061(4) 0.015(3) -0.010(3) 0.010(2)
C6 0.023(3) 0.033(3) 0.050(3) 0.007(2) -0.008(2) 0.007(2)
N2 0.024(2) 0.027(2) 0.036(3) 0.0014(17) -0.0046(18) 0.0069(17)
C7 0.021(2) 0.036(3) 0.030(3) 0.003(2) -0.006(2) 0.007(2)
C8 0.025(3) 0.029(2) 0.029(3) 0.003(2) -0.004(2) 0.002(2)
C9 0.035(3) 0.041(3) 0.034(3) 0.009(2) -0.001(2) -0.002(2)
C10 0.057(4) 0.055(3) 0.033(3) 0.013(3) -0.016(3) -0.003(3)
C11 0.043(3) 0.062(4) 0.041(4) 0.007(3) -0.021(3) 0.003(3)
C12 0.027(3) 0.037(3) 0.038(3) -0.001(2) -0.010(2) 0.008(2)
N3 0.024(2) 0.030(2) 0.034(2) 0.0020(17) -0.0070(19) 0.0056(17)
C13 0.021(2) 0.033(3) 0.035(3) 0.002(2) -0.011(2) 0.006(2)
C14 0.026(3) 0.032(3) 0.025(3) 0.002(2) -0.004(2) 0.003(2)
C15 0.025(3) 0.047(3) 0.042(3) 0.002(2) -0.010(2) 0.014(2)
C16 0.048(3) 0.031(3) 0.048(4) 0.003(2) -0.016(3) 0.017(2)
C17 0.046(3) 0.031(3) 0.045(4) 0.000(2) -0.014(3) 0.004(2)
C18 0.036(3) 0.026(2) 0.031(3) 0.003(2) -0.009(2) 0.001(2)
N4 0.023(2) 0.030(2) 0.025(2) -0.0002(16) -0.0045(17) 0.0016(17)
C19 0.025(3) 0.048(3) 0.084(5) 0.018(3) -0.017(3) 0.004(3)
C20 0.037(3) 0.060(4) 0.047(4) 0.002(3) -0.023(3) -0.005(3)
C21 0.040(3) 0.029(3) 0.054(4) 0.002(2) -0.010(3) -0.007(2)
Fe2 0.0194(4) 0.0282(4) 0.0336(4) -0.0015(3) -0.0050(3) 0.0001(3)
N5 0.023(2) 0.031(2) 0.032(2) 0.0001(17) -0.0064(18) -0.0026(17)
C22 0.021(3) 0.040(3) 0.040(3) -0.004(2) -0.002(2) 0.006(2)
C23 0.023(3) 0.036(3) 0.033(3) 0.001(2) -0.009(2) 0.007(2)
C24 0.029(3) 0.049(3) 0.032(3) -0.001(2) -0.009(2) 0.015(2)
C25 0.046(3) 0.038(3) 0.044(3) -0.008(2) -0.015(3) 0.022(3)
C26 0.054(4) 0.032(3) 0.051(4) -0.004(2) -0.021(3) 0.006(3)
C27 0.041(3) 0.031(3) 0.045(3) 0.002(2) -0.016(3) 0.000(2)
N6 0.031(2) 0.033(2) 0.037(3) -0.0004(18) -0.008(2) 0.0036(19)
C28 0.023(3) 0.040(3) 0.042(3) -0.006(2) -0.010(2) 0.004(2)
C29 0.025(3) 0.028(2) 0.034(3) 0.000(2) -0.006(2) 0.006(2)
C30 0.035(3) 0.042(3) 0.036(3) -0.001(2) -0.012(2) 0.001(2)
C31 0.055(4) 0.042(3) 0.032(3) 0.004(2) -0.008(3) -0.003(3)
C32 0.034(3) 0.039(3) 0.035(3) -0.004(2) 0.000(2) -0.002(2)
N7 0.019(2) 0.029(2) 0.037(3) -0.0001(18) -0.0041(18) 0.0001(16)
C33 0.025(3) 0.028(2) 0.036(3) -0.002(2) -0.002(2) -0.001(2)
C34 0.027(3) 0.025(2) 0.045(3) -0.002(2) -0.008(2) -0.003(2)
C35 0.031(3) 0.023(2) 0.033(3) -0.004(2) 0.001(2) -0.006(2)
C36 0.037(3) 0.034(3) 0.045(3) -0.004(2) -0.002(3) -0.005(2)
C37 0.075(4) 0.030(3) 0.034(3) 0.001(2) -0.006(3) -0.005(3)
C38 0.056(4) 0.031(3) 0.046(4) 0.000(2) -0.019(3) 0.006(3)
C39 0.040(3) 0.030(3) 0.043(3) -0.003(2) -0.013(3) 0.005(2)
N8 0.028(2) 0.032(2) 0.034(3) -0.0011(18) -0.0032(19) 0.0019(18)
C40 0.044(4) 0.041(3) 0.080(5) 0.014(3) -0.001(3) -0.005(3)
C41 0.024(3) 0.050(3) 0.046(4) -0.011(3) 0.002(2) 0.003(2)
C42 0.036(3) 0.051(3) 0.075(5) 0.008(3) -0.019(3) 0.006(3)
O1 0.0218(17) 0.0319(18) 0.038(2) 0.0003(15) -0.0059(16) -0.0026(14)
O2 0.0262(18) 0.0412(19) 0.032(2) -0.0071(15) -0.0039(15) -0.0003(15)
C43 0.023(3) 0.023(2) 0.033(3) -0.001(2) -0.007(2) 0.0009(19)
O3 0.0191(16) 0.0366(18) 0.031(2) -0.0006(14) -0.0058(14) -0.0012(14)
C44 0.020(2) 0.031(3) 0.037(3) -0.003(2) -0.003(2) 0.003(2)
C45 0.029(3) 0.037(3) 0.032(3) -0.002(2) -0.004(2) -0.002(2)
C46 0.018(2) 0.036(3) 0.044(3) -0.005(2) -0.002(2) 0.004(2)
C47 0.022(3) 0.032(3) 0.047(3) -0.007(2) -0.001(2) 0.007(2)
C48 0.020(3) 0.040(3) 0.076(4) -0.013(3) -0.017(3) 0.008(2)
C49 0.022(3) 0.036(3) 0.103(6) -0.007(3) -0.016(3) 0.000(2)
C50 0.026(3) 0.046(3) 0.089(5) 0.014(3) 0.000(3) -0.004(3)
C51 0.029(3) 0.045(3) 0.053(4) 0.006(3) 0.004(3) -0.005(2)
B1 0.026(3) 0.027(3) 0.033(3) -0.001(2) -0.007(3) 0.002(2)
C52 0.032(3) 0.027(2) 0.030(3) -0.002(2) -0.014(2) 0.008(2)
C53 0.039(3) 0.027(2) 0.038(3) 0.005(2) -0.017(2) -0.001(2)
C54 0.054(4) 0.033(3) 0.047(4) 0.008(3) -0.027(3) -0.010(3)
C55 0.087(5) 0.028(3) 0.043(4) 0.003(2) -0.038(4) -0.004(3)
C56 0.062(4) 0.048(3) 0.041(4) -0.011(3) -0.021(3) 0.016(3)
C57 0.039(3) 0.050(3) 0.042(3) -0.009(3) -0.011(3) -0.001(3)
C58 0.026(3) 0.027(2) 0.033(3) -0.001(2) -0.005(2) 0.005(2)
C59 0.048(3) 0.047(3) 0.045(4) 0.011(3) -0.016(3) -0.011(3)
C60 0.063(4) 0.055(4) 0.039(4) 0.010(3) -0.015(3) 0.000(3)
C61 0.049(4) 0.034(3) 0.054(4) 0.007(3) 0.006(3) 0.002(3)
C62 0.029(3) 0.033(3) 0.057(4) -0.005(3) 0.002(3) -0.003(2)
C63 0.025(3) 0.033(3) 0.036(3) -0.006(2) -0.002(2) 0.005(2)
C64 0.023(2) 0.032(3) 0.031(3) 0.001(2) -0.003(2) -0.001(2)
C65 0.032(3) 0.035(3) 0.034(3) 0.002(2) -0.008(2) -0.002(2)
C66 0.033(3) 0.038(3) 0.061(4) 0.009(3) -0.009(3) 0.009(2)
C67 0.032(3) 0.053(3) 0.038(3) 0.016(3) -0.013(3) -0.002(3)
C68 0.031(3) 0.064(4) 0.033(3) 0.001(3) -0.009(2) -0.009(3)
C69 0.028(3) 0.040(3) 0.031(3) 0.000(2) -0.003(2) 0.003(2)
C70 0.021(2) 0.033(3) 0.032(3) -0.006(2) -0.008(2) -0.001(2)
C71 0.026(3) 0.044(3) 0.036(3) 0.002(2) -0.007(2) 0.001(2)
C72 0.029(3) 0.070(4) 0.042(4) -0.006(3) -0.002(3) -0.006(3)
C73 0.025(3) 0.067(4) 0.053(4) -0.023(3) -0.006(3) 0.005(3)
C74 0.029(3) 0.045(3) 0.065(4) -0.014(3) -0.017(3) 0.014(3)
C75 0.031(3) 0.031(3) 0.044(3) -0.003(2) -0.010(2) 0.002(2)
B2 0.017(3) 0.035(3) 0.027(3) 0.001(2) -0.003(2) 0.003(2)
C76 0.019(2) 0.035(3) 0.031(3) 0.000(2) 0.005(2) 0.008(2)
C77 0.023(3) 0.045(3) 0.056(4) 0.012(3) -0.008(3) 0.001(2)
C78 0.038(3) 0.049(4) 0.067(4) 0.021(3) -0.002(3) 0.010(3)
C79 0.054(4) 0.032(3) 0.059(4) 0.011(3) 0.015(3) 0.011(3)
C80 0.043(3) 0.036(3) 0.052(4) -0.004(3) 0.010(3) 0.004(3)
C81 0.036(3) 0.030(3) 0.042(3) -0.003(2) -0.001(2) 0.003(2)
C82 0.021(2) 0.041(3) 0.023(3) -0.004(2) -0.006(2) -0.001(2)
C83 0.026(3) 0.048(3) 0.033(3) -0.006(2) -0.007(2) 0.010(2)
C84 0.026(3) 0.063(4) 0.040(3) -0.009(3) -0.005(3) 0.014(3)
C85 0.022(3) 0.091(5) 0.033(3) 0.002(3) 0.000(2) -0.004(3)
C86 0.032(3) 0.064(4) 0.041(4) 0.005(3) -0.002(3) -0.009(3)
C87 0.028(3) 0.042(3) 0.040(3) 0.000(2) -0.004(2) 0.002(2)
C88 0.019(2) 0.025(2) 0.032(3) 0.001(2) -0.001(2) 0.0006(19)
C89 0.027(3) 0.029(2) 0.034(3) 0.004(2) -0.002(2) 0.004(2)
C90 0.023(3) 0.033(3) 0.048(4) -0.002(2) -0.002(2) 0.008(2)
C91 0.026(3) 0.038(3) 0.043(3) 0.011(2) -0.011(2) 0.005(2)
C92 0.033(3) 0.042(3) 0.039(3) 0.003(2) -0.009(3) 0.001(2)
C93 0.022(3) 0.036(3) 0.032(3) -0.003(2) -0.004(2) 0.009(2)
C94 0.022(2) 0.036(3) 0.031(3) -0.001(2) -0.008(2) 0.008(2)
C95 0.024(3) 0.032(3) 0.037(3) 0.001(2) -0.007(2) 0.005(2)
C96 0.033(3) 0.036(3) 0.055(4) -0.006(3) -0.020(3) 0.007(2)
C97 0.051(4) 0.044(3) 0.056(4) -0.019(3) -0.030(3) 0.021(3)
C98 0.038(3) 0.070(4) 0.037(4) -0.013(3) -0.002(3) 0.006(3)
C99 0.030(3) 0.057(3) 0.042(4) -0.006(3) -0.003(3) -0.005(3)
Cl1 0.056(3) 0.169(6) 0.241(9) -0.132(7) 0.018(5) -0.037(4)
C100 0.046(6) 0.078(6) 0.086(7) 0.000(5) -0.022(5) 0.004(5)
Cl2 0.061(3) 0.086(3) 0.069(3) 0.018(2) -0.016(2) -0.019(2)
Cl1' 0.050(5) 0.236(13) 0.059(5) 0.007(6) -0.007(3) -0.029(6)
C101 0.079(9) 0.081(10) 0.077(7) 0.005(8) 0.003(7) 0.009(8)
Cl2' 0.076(7) 0.249(17) 0.071(7) -0.028(7) -0.028(5) 0.048(7)

loop_
_atom_type_symbol
_atom_type_description
_atom_type_scat_dispersion_real
_atom_type_scat_dispersion_imag
_atom_type_scat_source
C C 0.0033 0.0016 'International Tables Vol C Tables 4.2.6.8 and 6.1.1.4'
H H 0.0000 0.0000 'International Tables Vol C Tables 4.2.6.8 and 6.1.1.4'
B B 0.0013 0.0007 'International Tables Vol C Tables 4.2.6.8 and 6.1.1.4'
N N 0.0061 0.0033 'International Tables Vol C Tables 4.2.6.8 and 6.1.1.4'
O O 0.0106 0.0060 'International Tables Vol C Tables 4.2.6.8 and 6.1.1.4'
Cl Cl 0.1484 0.1585 'International Tables Vol C Tables 4.2.6.8 and 6.1.1.4'
Fe Fe 0.3463 0.8444 'International Tables Vol C Tables 4.2.6.8 and 6.1.1.4'

loop_
_geom_angle_atom_site_label_1
_geom_angle_atom_site_label_2
_geom_angle_atom_site_label_3
_geom_angle
_geom_angle_site_symmetry_1
_geom_angle_site_symmetry_3
_geom_angle_publ_flag
O3 Fe1 N1 164.49(14) . . ?
O3 Fe1 N3 115.05(14) . . ?
N1 Fe1 N3 80.45(14) . . ?
O3 Fe1 O1 78.26(12) . . ?
N1 Fe1 O1 86.37(12) . . ?
N3 Fe1 O1 164.06(12) . . ?
O3 Fe1 N4 102.55(13) . . ?
N1 Fe1 N4 75.65(13) . . ?
N3 Fe1 N4 93.50(14) . . ?
O1 Fe1 N4 91.87(13) . . ?
O3 Fe1 N2 105.87(13) . . ?
N1 Fe1 N2 75.60(13) . . ?
N3 Fe1 N2 79.10(14) . . ?
O1 Fe1 N2 89.00(13) . . ?
N4 Fe1 N2 151.13(13) . . ?
C13 N1 C1 111.5(4) . . ?
C13 N1 C7 111.1(4) . . ?
C1 N1 C7 112.3(3) . . ?
C13 N1 Fe1 107.6(3) . . ?
C1 N1 Fe1 106.1(3) . . ?
C7 N1 Fe1 108.0(3) . . ?
N1 C1 C2 110.1(4) . . ?
N1 C1 H1A 109.6 . . ?
C2 C1 H1A 109.6 . . ?
N1 C1 H1B 109.6 . . ?
C2 C1 H1B 109.6 . . ?
H1A C1 H1B 108.1 . . ?
N2 C2 C3 124.1(5) . . ?
N2 C2 C1 114.3(4) . . ?
C3 C2 C1 121.6(4) . . ?
C2 C3 C4 118.1(5) . . ?
C2 C3 H3A 120.9 . . ?
C4 C3 H3A 120.9 . . ?
C5 C4 C3 118.6(5) . . ?
C5 C4 H4A 120.7 . . ?
C3 C4 H4A 120.7 . . ?
C4 C5 C6 120.6(5) . . ?
C4 C5 H5A 119.7 . . ?
C6 C5 H5A 119.7 . . ?
N2 C6 C5 120.9(4) . . ?
N2 C6 C19 118.4(4) . . ?
C5 C6 C19 120.7(5) . . ?
C2 N2 C6 117.8(4) . . ?
C2 N2 Fe1 111.0(3) . . ?
C6 N2 Fe1 128.4(3) . . ?
N1 C7 C8 114.4(4) . . ?
N1 C7 H7A 108.7 . . ?
C8 C7 H7A 108.7 . . ?
N1 C7 H7B 108.7 . . ?
C8 C7 H7B 108.7 . . ?
H7A C7 H7B 107.6 . . ?
N3 C8 C9 123.3(4) . . ?
N3 C8 C7 115.7(4) . . ?
C9 C8 C7 120.9(4) . . ?
C8 C9 C10 118.4(5) . . ?
C8 C9 H9A 120.8 . . ?
C10 C9 H9A 120.8 . . ?
C11 C10 C9 118.6(5) . . ?
C11 C10 H10A 120.7 . . ?
C9 C10 H10A 120.7 . . ?
C10 C11 C12 120.8(5) . . ?
C10 C11 H11A 119.6 . . ?
C12 C11 H11A 119.6 . . ?
N3 C12 C11 120.6(5) . . ?
N3 C12 C20 118.2(4) . . ?
C11 C12 C20 121.2(5) . . ?
C8 N3 C12 118.0(4) . . ?
C8 N3 Fe1 110.9(3) . . ?
C12 N3 Fe1 125.8(3) . . ?
N1 C13 C14 111.1(4) . . ?
N1 C13 H13A 109.4 . . ?
C14 C13 H13A 109.4 . . ?
N1 C13 H13B 109.4 . . ?
C14 C13 H13B 109.4 . . ?
H13A C13 H13B 108.0 . . ?
N4 C14 C15 122.8(4) . . ?
N4 C14 C13 115.6(4) . . ?
C15 C14 C13 121.6(4) . . ?
C14 C15 C16 118.1(5) . . ?
C14 C15 H15A 121.0 . . ?
C16 C15 H15A 121.0 . . ?
C17 C16 C15 119.9(5) . . ?
C17 C16 H16A 120.0 . . ?
C15 C16 H16A 120.0 . . ?
C16 C17 C18 119.6(5) . . ?
C16 C17 H17A 120.2 . . ?
C18 C17 H17A 120.2 . . ?
N4 C18 C17 120.8(4) . . ?
N4 C18 C21 118.6(4) . . ?
C17 C18 C21 120.6(4) . . ?
C18 N4 C14 118.7(4) . . ?
C18 N4 Fe1 127.8(3) . . ?
C14 N4 Fe1 113.5(3) . . ?
C6 C19 H19A 109.5 . . ?
C6 C19 H19B 109.5 . . ?
H19A C19 H19B 109.5 . . ?
C6 C19 H19C 109.5 . . ?
H19A C19 H19C 109.5 . . ?
H19B C19 H19C 109.5 . . ?
C12 C20 H20A 109.5 . . ?
C12 C20 H20B 109.5 . . ?
H20A C20 H20B 109.5 . . ?
C12 C20 H20C 109.5 . . ?
H20A C20 H20C 109.5 . . ?
H20B C20 H20C 109.5 . . ?
C18 C21 H21A 109.5 . . ?
C18 C21 H21B 109.5 . . ?
H21A C21 H21B 109.5 . . ?
C18 C21 H21C 109.5 . . ?
H21A C21 H21C 109.5 . . ?
H21B C21 H21C 109.5 . . ?
O2 Fe2 N7 113.59(14) . . ?
O2 Fe2 N8 108.10(15) . . ?
N7 Fe2 N8 109.67(15) . . ?
O2 Fe2 N5 161.64(14) . . ?
N7 Fe2 N5 78.44(14) . . ?
N8 Fe2 N5 78.81(14) . . ?
O2 Fe2 N6 90.47(14) . . ?
N7 Fe2 N6 97.06(15) . . ?
N8 Fe2 N6 136.63(15) . . ?
N5 Fe2 N6 73.78(14) . . ?
C22 N5 C28 111.8(4) . . ?
C22 N5 C34 111.3(4) . . ?
C28 N5 C34 111.9(4) . . ?
C22 N5 Fe2 104.4(3) . . ?
C28 N5 Fe2 108.2(3) . . ?
C34 N5 Fe2 108.9(3) . . ?
N5 C22 C23 110.7(4) . . ?
N5 C22 H22A 109.5 . . ?
C23 C22 H22A 109.5 . . ?
N5 C22 H22B 109.5 . . ?
C23 C22 H22B 109.5 . . ?
H22A C22 H22B 108.1 . . ?
N6 C23 C24 121.7(4) . . ?
N6 C23 C22 116.3(4) . . ?
C24 C23 C22 122.0(4) . . ?
C25 C24 C23 118.1(5) . . ?
C25 C24 H24A 121.0 . . ?
C23 C24 H24A 121.0 . . ?
C26 C25 C24 120.6(5) . . ?
C26 C25 H25A 119.7 . . ?
C24 C25 H25A 119.7 . . ?
C25 C26 C27 118.6(5) . . ?
C25 C26 H26A 120.7 . . ?
C27 C26 H26A 120.7 . . ?
N6 C27 C26 121.1(5) . . ?
N6 C27 C40 118.9(5) . . ?
C26 C27 C40 119.9(5) . . ?
C27 N6 C23 119.7(4) . . ?
C27 N6 Fe2 128.5(3) . . ?
C23 N6 Fe2 109.8(3) . . ?
N5 C28 C29 111.8(4) . . ?
N5 C28 H28A 109.3 . . ?
C29 C28 H28A 109.3 . . ?
N5 C28 H28B 109.3 . . ?
C29 C28 H28B 109.3 . . ?
H28A C28 H28B 107.9 . . ?
N7 C29 C30 122.9(4) . . ?
N7 C29 C28 117.0(4) . . ?
C30 C29 C28 120.0(4) . . ?
C31 C30 C29 118.1(5) . . ?
C31 C30 H30A 120.9 . . ?
C29 C30 H30A 120.9 . . ?
C30 C31 C32 119.8(5) . . ?
C30 C31 H31A 120.1 . . ?
C32 C31 H31A 120.1 . . ?
C33 C32 C31 119.2(5) . . ?
C33 C32 H32A 120.4 . . ?
C31 C32 H32A 120.4 . . ?
C29 N7 C33 118.5(4) . . ?
C29 N7 Fe2 116.2(3) . . ?
C33 N7 Fe2 125.1(3) . . ?
N7 C33 C32 121.3(4) . . ?
N7 C33 C41 116.9(4) . . ?
C32 C33 C41 121.8(4) . . ?
N5 C34 C35 111.5(4) . . ?
N5 C34 H34A 109.3 . . ?
C35 C34 H34A 109.3 . . ?
N5 C34 H34B 109.3 . . ?
C35 C34 H34B 109.3 . . ?
H34A C34 H34B 108.0 . . ?
N8 C35 C36 123.3(5) . . ?
N8 C35 C34 115.0(4) . . ?
C36 C35 C34 121.5(4) . . ?
C35 C36 C37 118.9(5) . . ?
C35 C36 H36A 120.6 . . ?
C37 C36 H36A 120.6 . . ?
C38 C37 C36 118.4(5) . . ?
C38 C37 H37A 120.8 . . ?
C36 C37 H37A 120.8 . . ?
C39 C38 C37 120.2(5) . . ?
C39 C38 H38A 119.9 . . ?
C37 C38 H38A 119.9 . . ?
N8 C39 C38 121.4(5) . . ?
N8 C39 C42 118.3(5) . . ?
C38 C39 C42 120.3(5) . . ?
C35 N8 C39 117.7(4) . . ?
C35 N8 Fe2 113.2(3) . . ?
C39 N8 Fe2 126.8(3) . . ?
C27 C40 H40A 109.5 . . ?
C27 C40 H40B 109.5 . . ?
H40A C40 H40B 109.5 . . ?
C27 C40 H40C 109.5 . . ?
H40A C40 H40C 109.5 . . ?
H40B C40 H40C 109.5 . . ?
C33 C41 H41A 109.5 . . ?
C33 C41 H41B 109.5 . . ?
H41A C41 H41B 109.5 . . ?
C33 C41 H41C 109.5 . . ?
H41A C41 H41C 109.5 . . ?
H41B C41 H41C 109.5 . . ?
C39 C42 H42A 109.5 . . ?
C39 C42 H42B 109.5 . . ?
H42A C42 H42B 109.5 . . ?
C39 C42 H42C 109.5 . . ?
H42A C42 H42C 109.5 . . ?
H42B C42 H42C 109.5 . . ?
C43 O1 Fe1 109.9(3) . . ?
C43 O2 Fe2 113.2(3) . . ?
O1 C43 O2 122.1(4) . . ?
O1 C43 C44 118.0(4) . . ?
O2 C43 C44 119.9(4) . . ?
C44 O3 Fe1 117.1(3) . . ?
O3 C44 C45 127.7(4) . . ?
O3 C44 C43 113.8(4) . . ?
C45 C44 C43 118.3(5) . . ?
C44 C45 C46 128.3(5) . . ?
C44 C45 H45A 115.9 . . ?
C46 C45 H45A 115.9 . . ?
C51 C46 C47 117.8(5) . . ?
C51 C46 C45 118.7(5) . . ?
C47 C46 C45 123.5(5) . . ?
C48 C47 C46 120.4(5) . . ?
C48 C47 H47A 119.8 . . ?
C46 C47 H47A 119.8 . . ?
C49 C48 C47 121.2(6) . . ?
C49 C48 H48A 119.4 . . ?
C47 C48 H48A 119.4 . . ?
C48 C49 C50 119.3(5) . . ?
C48 C49 H49A 120.4 . . ?
C50 C49 H49A 120.4 . . ?
C51 C50 C49 119.6(5) . . ?
C51 C50 H50A 120.2 . . ?
C49 C50 H50A 120.2 . . ?
C50 C51 C46 121.6(6) . . ?
C50 C51 H51A 119.2 . . ?
C46 C51 H51A 119.2 . . ?
C52 B1 C70 109.0(4) . . ?
C52 B1 C58 111.2(4) . . ?
C70 B1 C58 109.0(4) . . ?
C52 B1 C64 108.3(4) . . ?
C70 B1 C64 110.8(4) . . ?
C58 B1 C64 108.6(4) . . ?
C57 C52 C53 114.0(4) . . ?
C57 C52 B1 122.2(4) . . ?
C53 C52 B1 123.6(4) . . ?
C54 C53 C52 124.1(5) . . ?
C54 C53 H53A 118.0 . . ?
C52 C53 H53A 118.0 . . ?
C55 C54 C53 119.8(5) . . ?
C55 C54 H54A 120.1 . . ?
C53 C54 H54A 120.1 . . ?
C54 C55 C56 118.8(5) . . ?
C54 C55 H55A 120.6 . . ?
C56 C55 H55A 120.6 . . ?
C55 C56 C57 120.5(6) . . ?
C55 C56 H56A 119.7 . . ?
C57 C56 H56A 119.7 . . ?
C52 C57 C56 122.7(5) . . ?
C52 C57 H57A 118.6 . . ?
C56 C57 H57A 118.6 . . ?
C59 C58 C63 113.9(4) . . ?
C59 C58 B1 122.2(4) . . ?
C63 C58 B1 123.9(4) . . ?
C60 C59 C58 123.0(5) . . ?
C60 C59 H59A 118.5 . . ?
C58 C59 H59A 118.5 . . ?
C59 C60 C61 121.3(6) . . ?
C59 C60 H60A 119.4 . . ?
C61 C60 H60A 119.4 . . ?
C60 C61 C62 117.8(5) . . ?
C60 C61 H61A 121.1 . . ?
C62 C61 H61A 121.1 . . ?
C61 C62 C63 120.8(5) . . ?
C61 C62 H62A 119.6 . . ?
C63 C62 H62A 119.6 . . ?
C62 C63 C58 123.2(5) . . ?
C62 C63 H63A 118.4 . . ?
C58 C63 H63A 118.4 . . ?
C65 C64 C69 114.5(4) . . ?
C65 C64 B1 124.0(4) . . ?
C69 C64 B1 121.3(4) . . ?
C64 C65 C66 123.0(5) . . ?
C64 C65 H65A 118.5 . . ?
C66 C65 H65A 118.5 . . ?
C67 C66 C65 120.6(5) . . ?
C67 C66 H66A 119.7 . . ?
C65 C66 H66A 119.7 . . ?
C68 C67 C66 118.4(5) . . ?
C68 C67 H67A 120.8 . . ?
C66 C67 H67A 120.8 . . ?
C67 C68 C69 120.4(5) . . ?
C67 C68 H68A 119.8 . . ?
C69 C68 H68A 119.8 . . ?
C68 C69 C64 123.0(5) . . ?
C68 C69 H69A 118.5 . . ?
C64 C69 H69A 118.5 . . ?
C75 C70 C71 115.6(4) . . ?
C75 C70 B1 122.6(4) . . ?
C71 C70 B1 121.6(4) . . ?
C72 C71 C70 122.7(5) . . ?
C72 C71 H71A 118.6 . . ?
C70 C71 H71A 118.6 . . ?
C73 C72 C71 120.1(5) . . ?
C73 C72 H72A 120.0 . . ?
C71 C72 H72A 120.0 . . ?
C74 C73 C72 118.9(5) . . ?
C74 C73 H73A 120.6 . . ?
C72 C73 H73A 120.6 . . ?
C73 C74 C75 120.4(5) . . ?
C73 C74 H74A 119.8 . . ?
C75 C74 H74A 119.8 . . ?
C70 C75 C74 122.3(5) . . ?
C70 C75 H75A 118.8 . . ?
C74 C75 H75A 118.8 . . ?
C94 B2 C76 110.6(4) . . ?
C94 B2 C82 111.8(4) . . ?
C76 B2 C82 109.2(4) . . ?
C94 B2 C88 109.7(4) . . ?
C76 B2 C88 109.0(4) . . ?
C82 B2 C88 106.5(4) . . ?
C81 C76 C77 114.1(5) . . ?
C81 C76 B2 123.5(4) . . ?
C77 C76 B2 122.3(4) . . ?
C78 C77 C76 123.1(5) . . ?
C78 C77 H77A 118.5 . . ?
C76 C77 H77A 118.5 . . ?
C79 C78 C77 120.0(6) . . ?
C79 C78 H78A 120.0 . . ?
C77 C78 H78A 120.0 . . ?
C80 C79 C78 118.6(5) . . ?
C80 C79 H79A 120.7 . . ?
C78 C79 H79A 120.7 . . ?
C79 C80 C81 121.0(6) . . ?
C79 C80 H80A 119.5 . . ?
C81 C80 H80A 119.5 . . ?
C80 C81 C76 123.2(5) . . ?
C80 C81 H81A 118.4 . . ?
C76 C81 H81A 118.4 . . ?
C87 C82 C83 114.8(4) . . ?
C87 C82 B2 122.1(4) . . ?
C83 C82 B2 123.0(4) . . ?
C84 C83 C82 122.5(5) . . ?
C84 C83 H83A 118.8 . . ?
C82 C83 H83A 118.8 . . ?
C85 C84 C83 120.6(5) . . ?
C85 C84 H84A 119.7 . . ?
C83 C84 H84A 119.7 . . ?
C84 C85 C86 118.3(5) . . ?
C84 C85 H85A 120.8 . . ?
C86 C85 H85A 120.8 . . ?
C87 C86 C85 120.3(5) . . ?
C87 C86 H86A 119.8 . . ?
C85 C86 H86A 119.8 . . ?
C86 C87 C82 123.5(5) . . ?
C86 C87 H87A 118.2 . . ?
C82 C87 H87A 118.2 . . ?
C93 C88 C89 115.3(4) . . ?
C93 C88 B2 120.5(4) . . ?
C89 C88 B2 124.2(4) . . ?
C88 C89 C90 122.0(5) . . ?
C88 C89 H89A 119.0 . . ?
C90 C89 H89A 119.0 . . ?
C91 C90 C89 120.7(5) . . ?
C91 C90 H90A 119.6 . . ?
C89 C90 H90A 119.6 . . ?
C90 C91 C92 118.7(5) . . ?
C90 C91 H91A 120.6 . . ?
C92 C91 H91A 120.6 . . ?
C91 C92 C93 120.0(5) . . ?
C91 C92 H92A 120.0 . . ?
C93 C92 H92A 120.0 . . ?
C88 C93 C92 123.2(5) . . ?
C88 C93 H93A 118.4 . . ?
C92 C93 H93A 118.4 . . ?
C95 C94 C99 113.5(4) . . ?
C95 C94 B2 125.2(4) . . ?
C99 C94 B2 121.2(4) . . ?
C96 C95 C94 123.0(5) . . ?
C96 C95 H95A 118.5 . . ?
C94 C95 H95A 118.5 . . ?
C97 C96 C95 121.4(5) . . ?
C97 C96 H96A 119.3 . . ?
C95 C96 H96A 119.3 . . ?
C96 C97 C98 118.0(5) . . ?
C96 C97 H97A 121.0 . . ?
C98 C97 H97A 121.0 . . ?
C99 C98 C97 119.7(5) . . ?
C99 C98 H98A 120.1 . . ?
C97 C98 H98A 120.1 . . ?
C98 C99 C94 124.3(5) . . ?
C98 C99 H99A 117.8 . . ?
C94 C99 H99A 117.8 . . ?
Cl2 C100 Cl1 113.0(6) . . ?
Cl2 C100 H10B 109.0 . . ?
Cl1 C100 H10B 109.0 . . ?
Cl2 C100 H10C 109.0 . . ?
Cl1 C100 H10C 109.0 . . ?
H10B C100 H10C 107.8 . . ?
Cl2' C101 Cl1' 113.2(7) . . ?
Cl2' C101 H10D 108.9 . . ?
Cl1' C101 H10D 108.9 . . ?
Cl2' C101 H10E 108.9 . . ?
Cl1' C101 H10E 108.9 . . ?
H10D C101 H10E 107.8 . . ?

loop_
_geom_bond_atom_site_label_1
_geom_bond_atom_site_label_2
_geom_bond_distance
_geom_bond_site_symmetry_2
_geom_bond_publ_flag
Fe1 O3 1.970(3) . ?
Fe1 N1 2.201(4) . ?
Fe1 N3 2.203(4) . ?
Fe1 O1 2.219(3) . ?
Fe1 N4 2.253(4) . ?
Fe1 N2 2.332(4) . ?
N1 C13 1.465(6) . ?
N1 C1 1.467(5) . ?
N1 C7 1.477(6) . ?
C1 C2 1.510(6) . ?
C1 H1A 0.9900 . ?
C1 H1B 0.9900 . ?
C2 N2 1.345(6) . ?
C2 C3 1.367(6) . ?
C3 C4 1.388(7) . ?
C3 H3A 0.9500 . ?
C4 C5 1.370(7) . ?
C4 H4A 0.9500 . ?
C5 C6 1.387(7) . ?
C5 H5A 0.9500 . ?
C6 N2 1.349(6) . ?
C6 C19 1.493(7) . ?
C7 C8 1.514(6) . ?
C7 H7A 0.9900 . ?
C7 H7B 0.9900 . ?
C8 N3 1.353(6) . ?
C8 C9 1.374(7) . ?
C9 C10 1.391(7) . ?
C9 H9A 0.9500 . ?
C10 C11 1.365(8) . ?
C10 H10A 0.9500 . ?
C11 C12 1.392(7) . ?
C11 H11A 0.9500 . ?
C12 N3 1.356(6) . ?
C12 C20 1.491(7) . ?
C13 C14 1.517(6) . ?
C13 H13A 0.9900 . ?
C13 H13B 0.9900 . ?
C14 N4 1.350(6) . ?
C14 C15 1.380(7) . ?
C15 C16 1.381(7) . ?
C15 H15A 0.9500 . ?
C16 C17 1.363(7) . ?
C16 H16A 0.9500 . ?
C17 C18 1.399(7) . ?
C17 H17A 0.9500 . ?
C18 N4 1.346(6) . ?
C18 C21 1.487(7) . ?
C19 H19A 0.9800 . ?
C19 H19B 0.9800 . ?
C19 H19C 0.9800 . ?
C20 H20A 0.9800 . ?
C20 H20B 0.9800 . ?
C20 H20C 0.9800 . ?
C21 H21A 0.9800 . ?
C21 H21B 0.9800 . ?
C21 H21C 0.9800 . ?
Fe2 O2 1.988(3) . ?
Fe2 N7 2.101(4) . ?
Fe2 N8 2.187(4) . ?
Fe2 N5 2.192(4) . ?
Fe2 N6 2.229(4) . ?
N5 C22 1.463(6) . ?
N5 C28 1.476(6) . ?
N5 C34 1.479(6) . ?
C22 C23 1.508(6) . ?
C22 H22A 0.9900 . ?
C22 H22B 0.9900 . ?
C23 N6 1.340(6) . ?
C23 C24 1.395(7) . ?
C24 C25 1.376(7) . ?
C24 H24A 0.9500 . ?
C25 C26 1.364(8) . ?
C25 H25A 0.9500 . ?
C26 C27 1.402(7) . ?
C26 H26A 0.9500 . ?
C27 N6 1.339(6) . ?
C27 C40 1.499(7) . ?
C28 C29 1.517(7) . ?
C28 H28A 0.9900 . ?
C28 H28B 0.9900 . ?
C29 N7 1.335(6) . ?
C29 C30 1.384(7) . ?
C30 C31 1.381(7) . ?
C30 H30A 0.9500 . ?
C31 C32 1.382(7) . ?
C31 H31A 0.9500 . ?
C32 C33 1.378(7) . ?
C32 H32A 0.9500 . ?
N7 C33 1.367(6) . ?
C33 C41 1.491(7) . ?
C34 C35 1.511(7) . ?
C34 H34A 0.9900 . ?
C34 H34B 0.9900 . ?
C35 N8 1.347(6) . ?
C35 C36 1.362(7) . ?
C36 C37 1.395(8) . ?
C36 H36A 0.9500 . ?
C37 C38 1.379(8) . ?
C37 H37A 0.9500 . ?
C38 C39 1.370(7) . ?
C38 H38A 0.9500 . ?
C39 N8 1.369(6) . ?
C39 C42 1.488(7) . ?
C40 H40A 0.9800 . ?
C40 H40B 0.9800 . ?
C40 H40C 0.9800 . ?
C41 H41A 0.9800 . ?
C41 H41B 0.9800 . ?
C41 H41C 0.9800 . ?
C42 H42A 0.9800 . ?
C42 H42B 0.9800 . ?
C42 H42C 0.9800 . ?
O1 C43 1.259(5) . ?
O2 C43 1.282(6) . ?
C43 C44 1.509(6) . ?
O3 C44 1.322(6) . ?
C44 C45 1.343(6) . ?
C45 C46 1.468(6) . ?
C45 H45A 0.9500 . ?
C46 C51 1.390(7) . ?
C46 C47 1.398(7) . ?
C47 C48 1.380(7) . ?
C47 H47A 0.9500 . ?
C48 C49 1.370(8) . ?
C48 H48A 0.9500 . ?
C49 C50 1.391(9) . ?
C49 H49A 0.9500 . ?
C50 C51 1.385(8) . ?
C50 H50A 0.9500 . ?
C51 H51A 0.9500 . ?
B1 C52 1.638(7) . ?
B1 C70 1.651(7) . ?
B1 C58 1.651(7) . ?
B1 C64 1.663(7) . ?
C52 C57 1.391(7) . ?
C52 C53 1.394(7) . ?
C53 C54 1.381(7) . ?
C53 H53A 0.9500 . ?
C54 C55 1.365(8) . ?
C54 H54A 0.9500 . ?
C55 C56 1.374(8) . ?
C55 H55A 0.9500 . ?
C56 C57 1.392(7) . ?
C56 H56A 0.9500 . ?
C57 H57A 0.9500 . ?
C58 C59 1.401(7) . ?
C58 C63 1.402(6) . ?
C59 C60 1.373(7) . ?
C59 H59A 0.9500 . ?
C60 C61 1.374(8) . ?
C60 H60A 0.9500 . ?
C61 C62 1.374(8) . ?
C61 H61A 0.9500 . ?
C62 C63 1.379(7) . ?
C62 H62A 0.9500 . ?
C63 H63A 0.9500 . ?
C64 C65 1.384(7) . ?
C64 C69 1.401(7) . ?
C65 C66 1.388(7) . ?
C65 H65A 0.9500 . ?
C66 C67 1.377(8) . ?
C66 H66A 0.9500 . ?
C67 C68 1.365(8) . ?
C67 H67A 0.9500 . ?
C68 C69 1.388(7) . ?
C68 H68A 0.9500 . ?
C69 H69A 0.9500 . ?
C70 C75 1.390(7) . ?
C70 C71 1.394(7) . ?
C71 C72 1.388(7) . ?
C71 H71A 0.9500 . ?
C72 C73 1.384(8) . ?
C72 H72A 0.9500 . ?
C73 C74 1.371(8) . ?
C73 H73A 0.9500 . ?
C74 C75 1.400(7) . ?
C74 H74A 0.9500 . ?
C75 H75A 0.9500 . ?
B2 C94 1.638(7) . ?
B2 C76 1.648(7) . ?
B2 C82 1.651(7) . ?
B2 C88 1.660(7) . ?
C76 C81 1.399(7) . ?
C76 C77 1.401(7) . ?
C77 C78 1.388(7) . ?
C77 H77A 0.9500 . ?
C78 C79 1.379(9) . ?
C78 H78A 0.9500 . ?
C79 C80 1.364(8) . ?
C79 H79A 0.9500 . ?
C80 C81 1.375(7) . ?
C80 H80A 0.9500 . ?
C81 H81A 0.9500 . ?
C82 C87 1.391(7) . ?
C82 C83 1.404(7) . ?
C83 C84 1.394(7) . ?
C83 H83A 0.9500 . ?
C84 C85 1.379(8) . ?
C84 H84A 0.9500 . ?
C85 C86 1.384(8) . ?
C85 H85A 0.9500 . ?
C86 C87 1.382(7) . ?
C86 H86A 0.9500 . ?
C87 H87A 0.9500 . ?
C88 C93 1.378(7) . ?
C88 C89 1.403(6) . ?
C89 C90 1.404(7) . ?
C89 H89A 0.9500 . ?
C90 C91 1.360(7) . ?
C90 H90A 0.9500 . ?
C91 C92 1.385(7) . ?
C91 H91A 0.9500 . ?
C92 C93 1.394(7) . ?
C92 H92A 0.9500 . ?
C93 H93A 0.9500 . ?
C94 C95 1.400(6) . ?
C94 C99 1.404(7) . ?
C95 C96 1.385(7) . ?
C95 H95A 0.9500 . ?
C96 C97 1.365(8) . ?
C96 H96A 0.9500 . ?
C97 C98 1.393(8) . ?
C97 H97A 0.9500 . ?
C98 C99 1.376(7) . ?
C98 H98A 0.9500 . ?
C99 H99A 0.9500 . ?
Cl1 C100 1.725(6) . ?
C100 Cl2 1.723(6) . ?
C100 H10B 0.9900 . ?
C100 H10C 0.9900 . ?
Cl1' C101 1.724(6) . ?
C101 Cl2' 1.722(6) . ?
C101 H10D 0.9900 . ?
C101 H10E 0.9900 . ?

loop_
_geom_torsion_atom_site_label_1
_geom_torsion_atom_site_label_2
_geom_torsion_atom_site_label_3
_geom_torsion_atom_site_label_4
_geom_torsion
_geom_torsion_site_symmetry_1
_geom_torsion_site_symmetry_2
_geom_torsion_site_symmetry_3
_geom_torsion_site_symmetry_4
_geom_torsion_publ_flag
O3 Fe1 N1 C13 -53.3(6) . . . . ?
N3 Fe1 N1 C13 128.1(3) . . . . ?
O1 Fe1 N1 C13 -60.9(3) . . . . ?
N4 Fe1 N1 C13 31.9(3) . . . . ?
N2 Fe1 N1 C13 -150.8(3) . . . . ?
O3 Fe1 N1 C1 66.2(6) . . . . ?
N3 Fe1 N1 C1 -112.4(3) . . . . ?
O1 Fe1 N1 C1 58.6(3) . . . . ?
N4 Fe1 N1 C1 151.4(3) . . . . ?
N2 Fe1 N1 C1 -31.3(3) . . . . ?
O3 Fe1 N1 C7 -173.3(4) . . . . ?
N3 Fe1 N1 C7 8.1(3) . . . . ?
O1 Fe1 N1 C7 179.1(3) . . . . ?
N4 Fe1 N1 C7 -88.1(3) . . . . ?
N2 Fe1 N1 C7 89.2(3) . . . . ?
C13 N1 C1 C2 168.5(4) . . . . ?
C7 N1 C1 C2 -66.1(4) . . . . ?
Fe1 N1 C1 C2 51.6(4) . . . . ?
N1 C1 C2 N2 -47.8(5) . . . . ?
N1 C1 C2 C3 131.3(5) . . . . ?
N2 C2 C3 C4 -0.4(8) . . . . ?
C1 C2 C3 C4 -179.4(5) . . . . ?
C2 C3 C4 C5 -0.3(8) . . . . ?
C3 C4 C5 C6 0.2(9) . . . . ?
C4 C5 C6 N2 0.7(9) . . . . ?
C4 C5 C6 C19 178.9(5) . . . . ?
C3 C2 N2 C6 1.2(7) . . . . ?
C1 C2 N2 C6 -179.7(4) . . . . ?
C3 C2 N2 Fe1 -161.2(4) . . . . ?
C1 C2 N2 Fe1 17.9(5) . . . . ?
C5 C6 N2 C2 -1.3(7) . . . . ?
C19 C6 N2 C2 -179.6(5) . . . . ?
C5 C6 N2 Fe1 157.6(4) . . . . ?
C19 C6 N2 Fe1 -20.7(7) . . . . ?
O3 Fe1 N2 C2 -156.1(3) . . . . ?
N1 Fe1 N2 C2 7.9(3) . . . . ?
N3 Fe1 N2 C2 90.7(3) . . . . ?
O1 Fe1 N2 C2 -78.7(3) . . . . ?
N4 Fe1 N2 C2 13.4(5) . . . . ?
O3 Fe1 N2 C6 43.8(4) . . . . ?
N1 Fe1 N2 C6 -152.2(4) . . . . ?
N3 Fe1 N2 C6 -69.4(4) . . . . ?
O1 Fe1 N2 C6 121.3(4) . . . . ?
N4 Fe1 N2 C6 -146.7(4) . . . . ?
C13 N1 C7 C8 -143.4(4) . . . . ?
C1 N1 C7 C8 91.0(4) . . . . ?
Fe1 N1 C7 C8 -25.6(4) . . . . ?
N1 C7 C8 N3 39.0(6) . . . . ?
N1 C7 C8 C9 -143.7(4) . . . . ?
N3 C8 C9 C10 -0.2(8) . . . . ?
C7 C8 C9 C10 -177.4(5) . . . . ?
C8 C9 C10 C11 3.1(8) . . . . ?
C9 C10 C11 C12 -2.9(9) . . . . ?
C10 C11 C12 N3 -0.2(8) . . . . ?
C10 C11 C12 C20 177.7(5) . . . . ?
C9 C8 N3 C12 -3.0(7) . . . . ?
C7 C8 N3 C12 174.3(4) . . . . ?
C9 C8 N3 Fe1 153.0(4) . . . . ?
C7 C8 N3 Fe1 -29.7(5) . . . . ?
C11 C12 N3 C8 3.1(7) . . . . ?
C20 C12 N3 C8 -174.9(4) . . . . ?
C11 C12 N3 Fe1 -148.8(4) . . . . ?
C20 C12 N3 Fe1 33.2(6) . . . . ?
O3 Fe1 N3 C8 -167.9(3) . . . . ?
N1 Fe1 N3 C8 11.7(3) . . . . ?
O1 Fe1 N3 C8 -23.0(7) . . . . ?
N4 Fe1 N3 C8 86.5(3) . . . . ?
N2 Fe1 N3 C8 -65.4(3) . . . . ?
O3 Fe1 N3 C12 -14.3(4) . . . . ?
N1 Fe1 N3 C12 165.3(4) . . . . ?
O1 Fe1 N3 C12 130.7(5) . . . . ?
N4 Fe1 N3 C12 -119.9(4) . . . . ?
N2 Fe1 N3 C12 88.3(4) . . . . ?
C1 N1 C13 C14 -160.3(4) . . . . ?
C7 N1 C13 C14 73.6(5) . . . . ?
Fe1 N1 C13 C14 -44.4(4) . . . . ?
N1 C13 C14 N4 32.9(6) . . . . ?
N1 C13 C14 C15 -148.8(4) . . . . ?
N4 C14 C15 C16 4.3(7) . . . . ?
C13 C14 C15 C16 -173.8(5) . . . . ?
C14 C15 C16 C17 -3.3(8) . . . . ?
C15 C16 C17 C18 0.2(8) . . . . ?
C16 C17 C18 N4 2.2(8) . . . . ?
C16 C17 C18 C21 -176.3(5) . . . . ?
C17 C18 N4 C14 -1.4(7) . . . . ?
C21 C18 N4 C14 177.2(4) . . . . ?
C17 C18 N4 Fe1 178.9(4) . . . . ?
C21 C18 N4 Fe1 -2.6(6) . . . . ?
C15 C14 N4 C18 -1.9(7) . . . . ?
C13 C14 N4 C18 176.3(4) . . . . ?
C15 C14 N4 Fe1 177.8(4) . . . . ?
C13 C14 N4 Fe1 -4.0(5) . . . . ?
O3 Fe1 N4 C18 -31.9(4) . . . . ?
N1 Fe1 N4 C18 164.0(4) . . . . ?
N3 Fe1 N4 C18 84.8(4) . . . . ?
O1 Fe1 N4 C18 -110.3(4) . . . . ?
N2 Fe1 N4 C18 158.4(4) . . . . ?
O3 Fe1 N4 C14 148.4(3) . . . . ?
N1 Fe1 N4 C14 -15.8(3) . . . . ?
N3 Fe1 N4 C14 -95.0(3) . . . . ?
O1 Fe1 N4 C14 70.0(3) . . . . ?
N2 Fe1 N4 C14 -21.3(5) . . . . ?
O2 Fe2 N5 C22 -10.7(6) . . . . ?
N7 Fe2 N5 C22 -143.6(3) . . . . ?
N8 Fe2 N5 C22 103.4(3) . . . . ?
N6 Fe2 N5 C22 -42.6(3) . . . . ?
O2 Fe2 N5 C28 108.5(5) . . . . ?
N7 Fe2 N5 C28 -24.3(3) . . . . ?
N8 Fe2 N5 C28 -137.3(3) . . . . ?
N6 Fe2 N5 C28 76.7(3) . . . . ?
O2 Fe2 N5 C34 -129.6(5) . . . . ?
N7 Fe2 N5 C34 97.5(3) . . . . ?
N8 Fe2 N5 C34 -15.5(3) . . . . ?
N6 Fe2 N5 C34 -161.5(3) . . . . ?
C28 N5 C22 C23 -70.8(5) . . . . ?
C34 N5 C22 C23 163.2(4) . . . . ?
Fe2 N5 C22 C23 46.0(4) . . . . ?
N5 C22 C23 N6 -17.8(6) . . . . ?
N5 C22 C23 C24 161.1(5) . . . . ?
N6 C23 C24 C25 0.5(7) . . . . ?
C22 C23 C24 C25 -178.4(5) . . . . ?
C23 C24 C25 C26 2.8(8) . . . . ?
C24 C25 C26 C27 -2.3(8) . . . . ?
C25 C26 C27 N6 -1.7(8) . . . . ?
C25 C26 C27 C40 175.4(5) . . . . ?
C26 C27 N6 C23 4.9(7) . . . . ?
C40 C27 N6 C23 -172.1(5) . . . . ?
C26 C27 N6 Fe2 -157.4(4) . . . . ?
C40 C27 N6 Fe2 25.5(7) . . . . ?
C24 C23 N6 C27 -4.4(7) . . . . ?
C22 C23 N6 C27 174.6(4) . . . . ?
C24 C23 N6 Fe2 161.0(4) . . . . ?
C22 C23 N6 Fe2 -20.1(5) . . . . ?
O2 Fe2 N6 C27 28.5(4) . . . . ?
N7 Fe2 N6 C27 -85.3(4) . . . . ?
N8 Fe2 N6 C27 146.0(4) . . . . ?
N5 Fe2 N6 C27 -161.1(5) . . . . ?
O2 Fe2 N6 C23 -135.2(3) . . . . ?
N7 Fe2 N6 C23 110.9(3) . . . . ?
N8 Fe2 N6 C23 -17.7(4) . . . . ?
N5 Fe2 N6 C23 35.2(3) . . . . ?
C22 N5 C28 C29 144.7(4) . . . . ?
C34 N5 C28 C29 -89.7(5) . . . . ?
Fe2 N5 C28 C29 30.2(4) . . . . ?
N5 C28 C29 N7 -20.2(6) . . . . ?
N5 C28 C29 C30 162.9(4) . . . . ?
N7 C29 C30 C31 -0.7(7) . . . . ?
C28 C29 C30 C31 175.9(4) . . . . ?
C29 C30 C31 C32 1.4(7) . . . . ?
C30 C31 C32 C33 -0.5(8) . . . . ?
C30 C29 N7 C33 -0.8(7) . . . . ?
C28 C29 N7 C33 -177.6(4) . . . . ?
C30 C29 N7 Fe2 175.0(4) . . . . ?
C28 C29 N7 Fe2 -1.8(5) . . . . ?
O2 Fe2 N7 C29 -150.6(3) . . . . ?
N8 Fe2 N7 C29 88.4(3) . . . . ?
N5 Fe2 N7 C29 14.8(3) . . . . ?
N6 Fe2 N7 C29 -56.9(3) . . . . ?
O2 Fe2 N7 C33 24.9(4) . . . . ?
N8 Fe2 N7 C33 -96.1(4) . . . . ?
N5 Fe2 N7 C33 -169.7(4) . . . . ?
N6 Fe2 N7 C33 118.5(4) . . . . ?
C29 N7 C33 C32 1.8(6) . . . . ?
Fe2 N7 C33 C32 -173.6(3) . . . . ?
C29 N7 C33 C41 -177.9(4) . . . . ?
Fe2 N7 C33 C41 6.7(6) . . . . ?
C31 C32 C33 N7 -1.1(7) . . . . ?
C31 C32 C33 C41 178.6(5) . . . . ?
C22 N5 C34 C35 -81.4(5) . . . . ?
C28 N5 C34 C35 152.7(4) . . . . ?
Fe2 N5 C34 C35 33.1(4) . . . . ?
N5 C34 C35 N8 -41.0(6) . . . . ?
N5 C34 C35 C36 144.4(4) . . . . ?
N8 C35 C36 C37 -2.3(8) . . . . ?
C34 C35 C36 C37 171.9(5) . . . . ?
C35 C36 C37 C38 -2.1(8) . . . . ?
C36 C37 C38 C39 3.8(8) . . . . ?
C37 C38 C39 N8 -1.2(8) . . . . ?
C37 C38 C39 C42 -179.1(5) . . . . ?
C36 C35 N8 C39 4.9(7) . . . . ?
C34 C35 N8 C39 -169.6(4) . . . . ?
C36 C35 N8 Fe2 -158.9(4) . . . . ?
C34 C35 N8 Fe2 26.5(5) . . . . ?
C38 C39 N8 C35 -3.1(7) . . . . ?
C42 C39 N8 C35 174.8(5) . . . . ?
C38 C39 N8 Fe2 158.3(4) . . . . ?
C42 C39 N8 Fe2 -23.8(7) . . . . ?
O2 Fe2 N8 C35 156.5(3) . . . . ?
N7 Fe2 N8 C35 -79.1(3) . . . . ?
N5 Fe2 N8 C35 -5.9(3) . . . . ?
N6 Fe2 N8 C35 45.5(4) . . . . ?
O2 Fe2 N8 C39 -5.6(4) . . . . ?
N7 Fe2 N8 C39 118.8(4) . . . . ?
N5 Fe2 N8 C39 -168.0(4) . . . . ?
N6 Fe2 N8 C39 -116.6(4) . . . . ?
O3 Fe1 O1 C43 -6.3(3) . . . . ?
N1 Fe1 O1 C43 171.7(3) . . . . ?
N3 Fe1 O1 C43 -154.1(4) . . . . ?
N4 Fe1 O1 C43 96.2(3) . . . . ?
N2 Fe1 O1 C43 -112.7(3) . . . . ?
N7 Fe2 O2 C43 174.1(3) . . . . ?
N8 Fe2 O2 C43 -64.0(3) . . . . ?
N5 Fe2 O2 C43 45.7(6) . . . . ?
N6 Fe2 O2 C43 76.2(3) . . . . ?
Fe1 O1 C43 O2 176.1(3) . . . . ?
Fe1 O1 C43 C44 -1.8(5) . . . . ?
Fe2 O2 C43 O1 1.2(5) . . . . ?
Fe2 O2 C43 C44 179.0(3) . . . . ?
N1 Fe1 O3 C44 6.6(7) . . . . ?
N3 Fe1 O3 C44 -174.9(3) . . . . ?
O1 Fe1 O3 C44 14.4(3) . . . . ?
N4 Fe1 O3 C44 -74.9(3) . . . . ?
N2 Fe1 O3 C44 100.0(3) . . . . ?
Fe1 O3 C44 C45 155.7(4) . . . . ?
Fe1 O3 C44 C43 -19.5(5) . . . . ?
O1 C43 C44 O3 13.6(6) . . . . ?
O2 C43 C44 O3 -164.3(4) . . . . ?
O1 C43 C44 C45 -162.1(4) . . . . ?
O2 C43 C44 C45 20.0(6) . . . . ?
O3 C44 C45 C46 -2.0(9) . . . . ?
C43 C44 C45 C46 173.0(5) . . . . ?
C44 C45 C46 C51 -163.6(5) . . . . ?
C44 C45 C46 C47 13.3(8) . . . . ?
C51 C46 C47 C48 0.1(7) . . . . ?
C45 C46 C47 C48 -176.9(5) . . . . ?
C46 C47 C48 C49 2.2(7) . . . . ?
C47 C48 C49 C50 -3.6(8) . . . . ?
C48 C49 C50 C51 2.6(8) . . . . ?
C49 C50 C51 C46 -0.3(8) . . . . ?
C47 C46 C51 C50 -1.1(8) . . . . ?
C45 C46 C51 C50 176.1(5) . . . . ?
C70 B1 C52 C57 -157.3(5) . . . . ?
C58 B1 C52 C57 -37.1(6) . . . . ?
C64 B1 C52 C57 82.0(6) . . . . ?
C70 B1 C52 C53 26.7(6) . . . . ?
C58 B1 C52 C53 146.9(4) . . . . ?
C64 B1 C52 C53 -93.9(5) . . . . ?
C57 C52 C53 C54 -1.5(7) . . . . ?
B1 C52 C53 C54 174.7(5) . . . . ?
C52 C53 C54 C55 0.2(8) . . . . ?
C53 C54 C55 C56 0.6(8) . . . . ?
C54 C55 C56 C57 -0.1(8) . . . . ?
C53 C52 C57 C56 2.0(8) . . . . ?
B1 C52 C57 C56 -174.3(5) . . . . ?
C55 C56 C57 C52 -1.3(9) . . . . ?
C52 B1 C58 C59 -32.9(6) . . . . ?
C70 B1 C58 C59 87.3(6) . . . . ?
C64 B1 C58 C59 -152.0(5) . . . . ?
C52 B1 C58 C63 146.9(4) . . . . ?
C70 B1 C58 C63 -92.8(5) . . . . ?
C64 B1 C58 C63 27.9(6) . . . . ?
C63 C58 C59 C60 -1.2(8) . . . . ?
B1 C58 C59 C60 178.7(5) . . . . ?
C58 C59 C60 C61 -1.2(9) . . . . ?
C59 C60 C61 C62 3.1(9) . . . . ?
C60 C61 C62 C63 -2.4(8) . . . . ?
C61 C62 C63 C58 -0.1(8) . . . . ?
C59 C58 C63 C62 1.9(7) . . . . ?
B1 C58 C63 C62 -178.0(4) . . . . ?
C52 B1 C64 C65 -21.4(6) . . . . ?
C70 B1 C64 C65 -140.9(4) . . . . ?
C58 B1 C64 C65 99.5(5) . . . . ?
C52 B1 C64 C69 163.5(4) . . . . ?
C70 B1 C64 C69 44.0(6) . . . . ?
C58 B1 C64 C69 -75.6(5) . . . . ?
C69 C64 C65 C66 1.9(7) . . . . ?
B1 C64 C65 C66 -173.5(4) . . . . ?
C64 C65 C66 C67 0.2(8) . . . . ?
C65 C66 C67 C68 -1.3(8) . . . . ?
C66 C67 C68 C69 0.3(8) . . . . ?
C67 C68 C69 C64 2.0(8) . . . . ?
C65 C64 C69 C68 -3.0(7) . . . . ?
B1 C64 C69 C68 172.6(4) . . . . ?
C52 B1 C70 C75 94.7(5) . . . . ?
C58 B1 C70 C75 -26.8(6) . . . . ?
C64 B1 C70 C75 -146.2(4) . . . . ?
C52 B1 C70 C71 -80.1(5) . . . . ?
C58 B1 C70 C71 158.4(4) . . . . ?
C64 B1 C70 C71 39.0(6) . . . . ?
C75 C70 C71 C72 0.5(7) . . . . ?
B1 C70 C71 C72 175.7(5) . . . . ?
C70 C71 C72 C73 -0.4(8) . . . . ?
C71 C72 C73 C74 0.9(8) . . . . ?
C72 C73 C74 C75 -1.5(8) . . . . ?
C71 C70 C75 C74 -1.2(7) . . . . ?
B1 C70 C75 C74 -176.3(4) . . . . ?
C73 C74 C75 C70 1.8(8) . . . . ?
C94 B2 C76 C81 -155.2(4) . . . . ?
C82 B2 C76 C81 81.3(5) . . . . ?
C88 B2 C76 C81 -34.6(6) . . . . ?
C94 B2 C76 C77 29.3(6) . . . . ?
C82 B2 C76 C77 -94.2(5) . . . . ?
C88 B2 C76 C77 149.9(4) . . . . ?
C81 C76 C77 C78 1.3(7) . . . . ?
B2 C76 C77 C78 177.2(5) . . . . ?
C76 C77 C78 C79 -0.6(8) . . . . ?
C77 C78 C79 C80 -0.5(8) . . . . ?
C78 C79 C80 C81 0.8(8) . . . . ?
C79 C80 C81 C76 0.0(8) . . . . ?
C77 C76 C81 C80 -1.0(7) . . . . ?
B2 C76 C81 C80 -176.8(5) . . . . ?
C94 B2 C82 C87 67.5(6) . . . . ?
C76 B2 C82 C87 -169.7(4) . . . . ?
C88 B2 C82 C87 -52.2(6) . . . . ?
C94 B2 C82 C83 -115.8(5) . . . . ?
C76 B2 C82 C83 6.9(6) . . . . ?
C88 B2 C82 C83 124.4(5) . . . . ?
C87 C82 C83 C84 1.2(7) . . . . ?
B2 C82 C83 C84 -175.6(5) . . . . ?
C82 C83 C84 C85 -2.5(8) . . . . ?
C83 C84 C85 C86 1.8(8) . . . . ?
C84 C85 C86 C87 0.2(8) . . . . ?
C85 C86 C87 C82 -1.5(8) . . . . ?
C83 C82 C87 C86 0.8(7) . . . . ?
B2 C82 C87 C86 177.6(5) . . . . ?
C94 B2 C88 C93 -159.7(4) . . . . ?
C76 B2 C88 C93 79.0(5) . . . . ?
C82 B2 C88 C93 -38.6(5) . . . . ?
C94 B2 C88 C89 22.3(6) . . . . ?
C76 B2 C88 C89 -98.9(5) . . . . ?
C82 B2 C88 C89 143.5(4) . . . . ?
C93 C88 C89 C90 -0.4(6) . . . . ?
B2 C88 C89 C90 177.6(4) . . . . ?
C88 C89 C90 C91 -1.1(7) . . . . ?
C89 C90 C91 C92 1.1(7) . . . . ?
C90 C91 C92 C93 0.4(7) . . . . ?
C89 C88 C93 C92 2.0(7) . . . . ?
B2 C88 C93 C92 -176.1(4) . . . . ?
C91 C92 C93 C88 -2.1(7) . . . . ?
C76 B2 C94 C95 -138.8(5) . . . . ?
C82 B2 C94 C95 -16.9(7) . . . . ?
C88 B2 C94 C95 101.0(5) . . . . ?
C76 B2 C94 C99 45.4(6) . . . . ?
C82 B2 C94 C99 167.3(4) . . . . ?
C88 B2 C94 C99 -74.9(6) . . . . ?
C99 C94 C95 C96 2.3(7) . . . . ?
B2 C94 C95 C96 -173.8(5) . . . . ?
C94 C95 C96 C97 -1.2(8) . . . . ?
C95 C96 C97 C98 -0.3(8) . . . . ?
C96 C97 C98 C99 0.5(8) . . . . ?
C97 C98 C99 C94 0.8(9) . . . . ?
C95 C94 C99 C98 -2.2(8) . . . . ?
B2 C94 C99 C98 174.2(5) . . . . ?
